data_2234662
loop_
_publ_author_name
'K\"oysal, Yavuz'
'Deniz, Sad\?ik'
'Butcher, Ray J.'
'\"Ozt\"urk Yildirim, Sema'
'Jasinski, Jerry P.'
'Keeley, Amanda C.'

_publ_section_title
;
 5-(Thiophen-2-ylmethyl)-1,3,4-thiadiazol-2-amine
;
_journal_coeditor_code HG5202
_journal_issue 5
_journal_name_full 'Acta Crystallographica Section E'
_journal_page_first o1279
_journal_paper_doi 10.1107/S1600536812013633
_journal_volume 68
_journal_year 2012
_chemical_formula_iupac 'C7 H7 N3 S2'
_chemical_formula_moiety 'C7 H7 N3 S2'
_chemical_formula_sum 'C7 H7 N3 S2'
_chemical_formula_weight 197.28
_chemical_name_systematic
;
5-(Thiophen-2-ylmethyl)-1,3,4-thiadiazol-2-amine
;
_space_group_IT_number 14
_symmetry_cell_setting monoclinic
_symmetry_space_group_name_Hall '-P 2ybc'
_symmetry_space_group_name_H-M 'P 1 21/c 1'
_atom_sites_solution_hydrogens geom
_atom_sites_solution_primary direct
_atom_sites_solution_secondary difmap
_audit_creation_method SHELXL-97
_cell_angle_alpha 90.00
_cell_angle_beta 97.243(5)
_cell_angle_gamma 90.00
_cell_formula_units_Z 4
_cell_length_a 11.2970(6)
_cell_length_b 6.6094(3)
_cell_length_c 11.2480(6)
_cell_measurement_reflns_used 2744
_cell_measurement_temperature 173(2)
_cell_measurement_theta_max 70.0101
_cell_measurement_theta_min 3.9412
_cell_volume 833.15(7)
_computing_cell_refinement '<i>CrysAlis PRO</i> (Agilent, 2010)'
_computing_data_collection '<i>CrysAlis PRO</i> (Agilent, 2010)'
_computing_data_reduction '<i>CrysAlis PRO</i> (Agilent, 2010)'
_computing_molecular_graphics '<i>SHELXTL</i> (Sheldrick, 2008)'
_computing_publication_material '<i>SHELXTL</i> (Sheldrick, 2008)'
_computing_structure_refinement '<i>SHELXL97</i> (Sheldrick, 2008)'
_computing_structure_solution '<i>SHELXS97</i> (Sheldrick, 2008)'
_diffrn_ambient_temperature 173(2)
_diffrn_detector_area_resol_mean 16.1500
_diffrn_measured_fraction_theta_full 0.983
_diffrn_measured_fraction_theta_max 0.978
_diffrn_measurement_device_type 'Agilent Xcalibur Eos Gemini'
_diffrn_measurement_method '\w scans'
_diffrn_radiation_monochromator graphite
_diffrn_radiation_source 'Enhance (Cu) X-ray Source'
_diffrn_radiation_type CuK\a
_diffrn_radiation_wavelength 1.54184
_diffrn_reflns_av_R_equivalents 0.0356
_diffrn_reflns_av_sigmaI/netI 0.0304
_diffrn_reflns_limit_h_max 13
_diffrn_reflns_limit_h_min -13
_diffrn_reflns_limit_k_max 8
_diffrn_reflns_limit_k_min -5
_diffrn_reflns_limit_l_max 13
_diffrn_reflns_limit_l_min -12
_diffrn_reflns_number 4375
_diffrn_reflns_theta_full 67.50
_diffrn_reflns_theta_max 70.14
_diffrn_reflns_theta_min 3.94
_exptl_absorpt_coefficient_mu 5.326
_exptl_absorpt_correction_T_max 0.450
_exptl_absorpt_correction_T_min 0.209
_exptl_absorpt_correction_type multi-scan
_exptl_absorpt_process_details
;
(CrysAlis PRO; Agilent, 2010)
;
_exptl_crystal_colour colorless
_exptl_crystal_density_diffrn 1.573
_exptl_crystal_density_method 'not measured'
_exptl_crystal_description chunk
_exptl_crystal_F_000 408
_exptl_crystal_size_max 0.46
_exptl_crystal_size_mid 0.28
_exptl_crystal_size_min 0.15
_refine_diff_density_max 0.643
_refine_diff_density_min -0.382
_refine_ls_extinction_coef 0.035(3)
_refine_ls_extinction_expression Fc^*^=kFc[1+0.001xFc^2^\l^3^/sin(2\q)]^-1/4^
_refine_ls_extinction_method '<i>SHELXL97</i> (Sheldrick, 2008)'
_refine_ls_goodness_of_fit_ref 1.085
_refine_ls_hydrogen_treatment constr
_refine_ls_matrix_type full
_refine_ls_number_parameters 110
_refine_ls_number_reflns 1539
_refine_ls_number_restraints 0
_refine_ls_restrained_S_all 1.085
_refine_ls_R_factor_all 0.0452
_refine_ls_R_factor_gt 0.0446
_refine_ls_shift/su_max 0.001
_refine_ls_shift/su_mean 0.000
_refine_ls_structure_factor_coef Fsqd
_refine_ls_weighting_details 'calc w=1/[\s^2^(Fo^2^)+(0.0928P)^2^+0.0849P] where P=(Fo^2^+2Fc^2^)/3'
_refine_ls_weighting_scheme calc
_refine_ls_wR_factor_gt 0.1190
_refine_ls_wR_factor_ref 0.1201
_reflns_number_gt 1497
_reflns_number_total 1539
_reflns_threshold_expression I>2sigma(I)
_cod_data_source_file hg5202.cif
_cod_data_source_block I
_cod_original_sg_symbol_H-M 'P 21/c'
_cod_database_code 2234662
_cod_database_fobs_code 2234662

loop_
_symmetry_equiv_pos_as_xyz
'x, y, z'
'-x, y+1/2, -z+1/2'
'-x, -y, -z'
'x, -y-1/2, z-1/2'

loop_
_atom_site_type_symbol
_atom_site_label
_atom_site_fract_x
_atom_site_fract_y
_atom_site_fract_z
_atom_site_U_iso_or_equiv
_atom_site_adp_type
_atom_site_calc_flag
_atom_site_refinement_flags
_atom_site_occupancy
_atom_site_symmetry_multiplicity
S S1 0.64166(4) 0.57641(7) 0.32224(4) 0.0210(2) Uani d . 1 1
S S2 0.82410(4) 1.05521(6) 0.34150(3) 0.0182(2) Uani d . 1 1
N N1 0.87197(12) 1.0981(2) 0.56747(13) 0.0175(4) Uani d . 1 1
N N2 0.91662(12) 1.2714(2) 0.51908(13) 0.0179(4) Uani d . 1 1
N N3 0.93579(14) 1.4168(2) 0.33358(14) 0.0251(4) Uani d . 1 1
H H3A 0.9732 1.5198 0.3665 0.030 Uiso calc R 1 1
H H3B 0.9220 1.4085 0.2568 0.030 Uiso calc R 1 1
C C1 0.48911(16) 0.5889(3) 0.30609(17) 0.0216(4) Uani d . 1 1
H H1 0.4395 0.5306 0.2430 0.026 Uiso calc R 1 1
C C2 0.44958(15) 0.6943(3) 0.39653(16) 0.0226(4) Uani d . 1 1
H H2 0.3693 0.7160 0.4030 0.027 Uiso calc R 1 1
C C3 0.54422(16) 0.7680(3) 0.48045(16) 0.0206(4) Uani d . 1 1
H H3 0.5323 0.8420 0.5483 0.025 Uiso calc R 1 1
C C4 0.65455(15) 0.7192(2) 0.45147(15) 0.0171(4) Uani d . 1 1
C C5 0.77380(16) 0.7709(3) 0.51957(16) 0.0212(4) Uani d . 1 1
H H5A 0.8306 0.6668 0.5044 0.025 Uiso calc R 1 1
H H5B 0.7667 0.7689 0.6046 0.025 Uiso calc R 1 1
C C6 0.82264(14) 0.9732(3) 0.48849(14) 0.0159(4) Uani d . 1 1
C C7 0.89906(14) 1.2698(3) 0.40174(15) 0.0165(4) Uani d . 1 1

loop_
_atom_site_aniso_label
_atom_site_aniso_U_11
_atom_site_aniso_U_22
_atom_site_aniso_U_33
_atom_site_aniso_U_12
_atom_site_aniso_U_13
_atom_site_aniso_U_23
S1 0.0161(3) 0.0215(4) 0.0250(4) -0.00005(14) 0.0010(2) -0.00692(15)
S2 0.0184(3) 0.0192(3) 0.0158(3) -0.00404(13) -0.0027(2) -0.00264(13)
N1 0.0172(7) 0.0156(7) 0.0191(7) -0.0010(5) 0.0000(6) 0.0004(5)
N2 0.0170(7) 0.0175(8) 0.0184(7) -0.0032(5) -0.0012(5) -0.0010(5)
N3 0.0272(9) 0.0290(9) 0.0172(8) -0.0138(6) -0.0039(6) 0.0017(6)
C1 0.0172(8) 0.0152(8) 0.0311(9) -0.0020(6) -0.0017(7) 0.0002(7)
C2 0.0176(8) 0.0169(9) 0.0337(10) 0.0024(6) 0.0052(7) 0.0078(7)
C3 0.0248(9) 0.0135(9) 0.0239(9) 0.0041(6) 0.0054(7) 0.0012(6)
C4 0.0211(8) 0.0084(8) 0.0213(9) -0.0011(6) 0.0007(7) 0.0000(6)
C5 0.0236(9) 0.0130(9) 0.0251(9) -0.0007(6) -0.0039(7) 0.0016(7)
C6 0.0139(7) 0.0152(8) 0.0179(8) 0.0022(6) -0.0004(6) -0.0003(6)
C7 0.0100(7) 0.0184(9) 0.0199(8) -0.0002(6) -0.0025(6) -0.0031(6)

loop_
_atom_type_symbol
_atom_type_description
_atom_type_scat_dispersion_real
_atom_type_scat_dispersion_imag
_atom_type_scat_source
C C 0.0181 0.0091 'International Tables Vol C Tables 4.2.6.8 and 6.1.1.4'
H H 0.0000 0.0000 'International Tables Vol C Tables 4.2.6.8 and 6.1.1.4'
N N 0.0311 0.0180 'International Tables Vol C Tables 4.2.6.8 and 6.1.1.4'
S S 0.3331 0.5567 'International Tables Vol C Tables 4.2.6.8 and 6.1.1.4'

loop_
_geom_angle_atom_site_label_1
_geom_angle_atom_site_label_2
_geom_angle_atom_site_label_3
_geom_angle
C1 S1 C4 92.29(9)
C6 S2 C7 86.93(8)
C6 N1 N2 113.90(14)
C7 N2 N1 111.83(14)
C7 N3 H3A 120.0
C7 N3 H3B 120.0
H3A N3 H3B 120.0
C2 C1 S1 111.59(14)
C2 C1 H1 124.2
S1 C1 H1 124.2
C1 C2 C3 112.57(16)
C1 C2 H2 123.7
C3 C2 H2 123.7
C4 C3 C2 113.16(16)
C4 C3 H3 123.4
C2 C3 H3 123.4
C3 C4 C5 127.66(16)
C3 C4 S1 110.36(13)
C5 C4 S1 121.96(13)
C4 C5 C6 114.53(14)
C4 C5 H5A 108.6
C6 C5 H5A 108.6
C4 C5 H5B 108.6
C6 C5 H5B 108.6
H5A C5 H5B 107.6
N1 C6 C5 123.32(15)
N1 C6 S2 113.61(13)
C5 C6 S2 123.00(12)
N2 C7 N3 123.65(16)
N2 C7 S2 113.71(13)
N3 C7 S2 122.63(13)

loop_
_geom_bond_atom_site_label_1
_geom_bond_atom_site_label_2
_geom_bond_distance
S1 C1 1.7119(18)
S1 C4 1.7237(17)
S2 C6 1.7419(17)
S2 C7 1.7445(17)
N1 C6 1.287(2)
N1 N2 1.390(2)
N2 C7 1.310(2)
N3 C7 1.336(2)
N3 H3A 0.8600
N3 H3B 0.8600
C1 C2 1.354(3)
C1 H1 0.9300
C2 C3 1.420(3)
C2 H2 0.9300
C3 C4 1.366(2)
C3 H3 0.9300
C4 C5 1.503(2)
C5 C6 1.505(2)
C5 H5A 0.9700
C5 H5B 0.9700

loop_
_geom_hbond_atom_site_label_D
_geom_hbond_atom_site_label_H
_geom_hbond_atom_site_label_A
_geom_hbond_site_symmetry_A
_geom_hbond_distance_DH
_geom_hbond_distance_HA
_geom_hbond_distance_DA
_geom_hbond_angle_DHA
N3 H3B N1 4_585 0.86 2.13 2.991(2) 174.6
N3 H3A N2 3_786 0.86 2.17 3.013(2) 166.7
C1 H1 Cg 2_645 0.93 2.83 3.549(2) 135

loop_
_geom_torsion_atom_site_label_1
_geom_torsion_atom_site_label_2
_geom_torsion_atom_site_label_3
_geom_torsion_atom_site_label_4
_geom_torsion
C6 N1 N2 C7 -0.27(19)
C4 S1 C1 C2 -1.08(14)
S1 C1 C2 C3 0.4(2)
C1 C2 C3 C4 0.7(2)
C2 C3 C4 C5 -179.68(15)
C2 C3 C4 S1 -1.50(19)
C1 S1 C4 C3 1.47(14)
C1 S1 C4 C5 179.78(14)
C3 C4 C5 C6 -87.1(2)
S1 C4 C5 C6 94.86(17)
N2 N1 C6 C5 176.73(15)
N2 N1 C6 S2 -0.36(18)
C4 C5 C6 N1 136.56(17)
C4 C5 C6 S2 -46.6(2)
C7 S2 C6 N1 0.64(13)
C7 S2 C6 C5 -176.45(15)
N1 N2 C7 N3 -178.55(16)
N1 N2 C7 S2 0.78(18)
C6 S2 C7 N2 -0.80(13)
C6 S2 C7 N3 178.53(16)

loop_
_cod_related_entry_id
_cod_related_entry_database
_cod_related_entry_code
1 ChemSpider 2896658
